data_1564755
loop_
_publ_author_name
'Li, Kan'
'Li, Jing-jing'
'Zhao, Ni'
'Di, Bin'
'Ma, Ying'
'Xu, Li-li'

_publ_section_title
;
 Synthesis, crystal structures and properties of five novel coordination
 polymers and application in removing heavy metals from water
;
_journal_name_full 'Inorganica Chimica Acta'
_journal_page_first 119598
_journal_paper_doi 10.1016/j.ica.2020.119598
_journal_volume 507
_journal_year 2020
_chemical_formula_moiety 'C36 H32 Cu2 N4 O9, 1(H2 O)'
_chemical_formula_sum 'C36 H34 Cu2 N4 O10'
_chemical_formula_weight 809.767
_space_group_crystal_system monoclinic
_space_group_IT_number 15
_space_group_name_Hall '-C 2yc'
_space_group_name_H-M_alt 'C 1 2/c 1'
_atom_sites_solution_hydrogens mixed
_atom_sites_solution_primary dual
_audit_contact_author_name
;
;
_audit_creation_date 2019-01-27
_audit_creation_method
;
Olex2 1.2-beta
(compiled 2018.05.29 svn.r3508 for OlexSys, GUI svn.r5506)
;
_cell_angle_alpha 90
_cell_angle_beta 113.248(2)
_cell_angle_gamma 90
_cell_formula_units_Z 8
_cell_length_a 35.6022(10)
_cell_length_b 10.8915(3)
_cell_length_c 20.6144(5)
_cell_measurement_reflns_used 12264
_cell_measurement_temperature 298.33(10)
_cell_measurement_theta_max 31.0680
_cell_measurement_theta_min 1.9670
_cell_volume 7344.4(4)
_computing_cell_refinement 'CrysAlisPro 1.171.40.14a (Rigaku OD, 2018)'
_computing_data_collection 'CrysAlisPro 1.171.40.14a (Rigaku OD, 2018)'
_computing_data_reduction 'CrysAlisPro 1.171.40.14a (Rigaku OD, 2018)'
_computing_molecular_graphics 'Olex2 (Dolomanov et al., 2009)'
_computing_publication_material 'Olex2 (Dolomanov et al., 2009)'
_computing_structure_refinement 'ShelXL (Sheldrick, 2015)'
_computing_structure_solution 'ShelXT (Sheldrick, 2015)'
_diffrn_ambient_environment air
_diffrn_ambient_temperature 298.33(10)
_diffrn_detector 'CCD plate'
_diffrn_detector_type HyPix
_diffrn_measured_fraction_theta_full 0.999
_diffrn_measured_fraction_theta_max 0.796
_diffrn_measurement_details
;
List of Runs (angles in degrees, time in seconds):

  # Type    Start    End  Width  t~exp~   \w     \q     \k     \f   Frames
--------------------------------------------------------------------------
  1  \w    -70.00 -22.00   0.50    3.00    --   -3.93 -57.00-120.00   96
  2  \w     -2.00  39.00   0.50    3.00    --    6.20 -99.00-120.00   82
  3  \w      7.00  35.00   0.50    3.00    --    6.20 -99.00  90.00   56
  4  \w    -74.00  10.00   0.50    3.00    --   -3.93 -57.00 -30.00  168
;
_diffrn_measurement_device 'four-circle diffractometer'
_diffrn_measurement_device_type 'ROD, Synergy Custom DW system, HyPix'
_diffrn_measurement_method '\w scans'
_diffrn_orient_matrix_type 'CrysAlisPro convention (1999,Acta A55,543-557)'
_diffrn_orient_matrix_UB_11 -0.0076006000
_diffrn_orient_matrix_UB_12 -0.0004897000
_diffrn_orient_matrix_UB_13 0.0198369000
_diffrn_orient_matrix_UB_21 -0.0040658000
_diffrn_orient_matrix_UB_22 -0.0646610000
_diffrn_orient_matrix_UB_23 -0.0011796000
_diffrn_orient_matrix_UB_31 0.0340022000
_diffrn_orient_matrix_UB_32 -0.0078441000
_diffrn_orient_matrix_UB_33 0.0086829000
_diffrn_radiation_monochromator mirror
_diffrn_radiation_probe x-ray
_diffrn_radiation_type MoK\a
_diffrn_radiation_wavelength 0.71073
_diffrn_reflns_av_R_equivalents 0.0457
_diffrn_reflns_av_unetI/netI 0.0616
_diffrn_reflns_Laue_measured_fraction_full 0.999
_diffrn_reflns_Laue_measured_fraction_max 0.796
_diffrn_reflns_limit_h_max 46
_diffrn_reflns_limit_h_min -48
_diffrn_reflns_limit_k_max 14
_diffrn_reflns_limit_k_min -15
_diffrn_reflns_limit_l_max 27
_diffrn_reflns_limit_l_min -27
_diffrn_reflns_number 25338
_diffrn_reflns_point_group_measured_fraction_full 0.999
_diffrn_reflns_point_group_measured_fraction_max 0.796
_diffrn_reflns_theta_full 25.242
_diffrn_reflns_theta_max 30.938
_diffrn_reflns_theta_min 1.971
_diffrn_source 'Rotating-anode X-ray tube'
_diffrn_source_type 'Rigaku (Mo) X-ray Source'
_exptl_absorpt_coefficient_mu 1.219
_exptl_absorpt_correction_T_max 1.00000
_exptl_absorpt_correction_T_min 0.46316
_exptl_absorpt_correction_type multi-scan
_exptl_absorpt_process_details
;
CrysAlisPro 1.171.40.14a (Rigaku Oxford Diffraction, 2018)
Empirical absorption correction using spherical harmonics,
 implemented in SCALE3 ABSPACK scaling algorithm.
;
_exptl_crystal_colour blue
_exptl_crystal_density_diffrn 1.457
_exptl_crystal_description rhombus
_exptl_crystal_F_000 3312
_exptl_crystal_size_max 0.26
_exptl_crystal_size_mid 0.17
_exptl_crystal_size_min 0.08
_refine_diff_density_max 0.870
_refine_diff_density_min -0.627
_refine_diff_density_rms 0.074
_refine_ls_extinction_coef .
_refine_ls_extinction_method none
_refine_ls_goodness_of_fit_ref 1.009
_refine_ls_hydrogen_treatment constr
_refine_ls_matrix_type full
_refine_ls_number_parameters 470
_refine_ls_number_reflns 9268
_refine_ls_number_restraints 0
_refine_ls_restrained_S_all 1.009
_refine_ls_R_factor_all 0.0540
_refine_ls_R_factor_gt 0.0370
_refine_ls_shift/su_max 0.002
_refine_ls_shift/su_mean 0.000
_refine_ls_structure_factor_coef Fsqd
_refine_ls_weighting_details 'w=1/[\s^2^(Fo^2^)+(0.0621P)^2^+8.1805P] where P=(Fo^2^+2Fc^2^)/3'
_refine_ls_weighting_scheme calc
_refine_ls_wR_factor_gt 0.1030
_refine_ls_wR_factor_ref 0.1100
_reflns_Friedel_coverage 0.000
_reflns_Friedel_fraction_full .
_reflns_Friedel_fraction_max .
_reflns_number_gt 7283
_reflns_number_total 9268
_reflns_threshold_expression 'I > 2\s(I)'
_cod_data_source_file ICA-2020-507-119598.cif
_cod_data_source_block CP5
_cod_database_code 1564755
_shelx_shelxl_version_number 2018/3
_shelx_space_group_comment
;
The symmetry employed for this shelxl refinement is uniquely defined
by the following loop, which should always be used as a source of
symmetry information in preference to the above space-group names.
They are only intended as comments.
;
_reflns_odcompleteness_completeness 99.82
_reflns_odcompleteness_iscentric 1
_reflns_odcompleteness_theta 26.32
_olex2_refinement_description
;
1. Fixed Uiso
 At 1.2 times of:
  All C(H) groups, All C(H,H) groups
 At 1.5 times of:
  All O(H,H) groups
2. Others
 Fixed Sof: O10(0.5) H10A(0.5) H10B(0.5) O11(0.25) H11A(0.25) H11B(0.25)
 Fixed U11: O11(0.198478)
 Fixed U12: O11(0.013369)
 Fixed U13: O11(-0.012542)
 Fixed U22: O11(0.08286)
 Fixed U23: O11(0.03622)
 Fixed U33: O11(0.0995)
3.a Riding coordinates:
 O5(H5A,H5B), O10(H10A,H10B), O11(H11A,H11B)
3.b Secondary CH2 refined with riding coordinates:
 C6(H6A,H6B), C7(H7A,H7B), C8(H8A,H8B), C24(H24A,H24B), C25(H25A,H25B),
 C26(H26A,H26B)
3.c Aromatic/amide H refined with riding coordinates:
 C1(H1), C2(H2), C4(H4), C5(H5), C10(H10), C11(H11), C12(H12), C13(H13),
 C17(H17), C19(H19), C20(H20), C22(H22), C23(H23), C27(H27), C28(H28), C30(H30),
  C31(H31), C34(H34)
;
_olex2_submission_special_instructions 'No special instructions were received'
_oxdiff_exptl_absorpt_empirical_details
;
Empirical correction (ABSPACK) includes:
- Absorption correction using spherical harmonics
- Frame scaling
;
_oxdiff_exptl_absorpt_empirical_full_max 1.796
_oxdiff_exptl_absorpt_empirical_full_min 0.697

loop_
_space_group_symop_operation_xyz
'x, y, z'
'-x, y, -z+1/2'
'x+1/2, y+1/2, z'
'-x+1/2, y+1/2, -z+1/2'
'-x, -y, -z'
'x, -y, z-1/2'
'-x+1/2, -y+1/2, -z'
'x+1/2, -y+1/2, z-1/2'

loop_
_atom_site_label
_atom_site_type_symbol
_atom_site_fract_x
_atom_site_fract_y
_atom_site_fract_z
_atom_site_U_iso_or_equiv
_atom_site_adp_type
_atom_site_occupancy
_atom_site_site_symmetry_order
_atom_site_calc_flag
_atom_site_refinement_flags_posn
_atom_site_refinement_flags_adp
_atom_site_refinement_flags_occupancy
_atom_site_disorder_assembly
_atom_site_disorder_group
Cu1 Cu -0.35954(2) 0.37602(3) 0.23167(2) 0.02510(8) Uani 1 1 d . . . . .
Cu2 Cu -0.13174(2) 0.27006(3) 0.39412(2) 0.02592(8) Uani 1 1 d . . . . .
O1 O -0.17370(5) 0.29636(16) 0.42763(8) 0.0319(3) Uani 1 1 d . . . . .
O2 O -0.21013(6) 0.13257(18) 0.37266(9) 0.0430(4) Uani 1 1 d . . . . .
O3 O -0.26610(5) 0.37653(18) 0.32708(8) 0.0410(4) Uani 1 1 d . . . . .
O4 O -0.32498(4) 0.29376(15) 0.31962(7) 0.0290(3) Uani 1 1 d . . . . .
O5 O -0.31595(5) 0.54008(17) 0.23183(9) 0.0386(4) Uani 1 1 d . . . . .
H5A H -0.327818 0.610171 0.231017 0.058 Uiso 1 1 d R . . . .
H5B H -0.312048 0.540231 0.192797 0.058 Uiso 1 1 d R . . . .
O6 O -0.40409(4) 0.43401(16) 0.14670(7) 0.0326(4) Uani 1 1 d . . . . .
O7 O -0.45007(7) 0.3097(3) 0.15789(12) 0.0786(9) Uani 1 1 d . . . . .
O8 O -0.58246(5) 0.30118(16) -0.11804(8) 0.0321(3) Uani 1 1 d . . . . .
O9 O -0.60179(5) 0.37140(17) -0.03700(8) 0.0351(4) Uani 1 1 d . . . . .
N1 N -0.15777(6) 0.34052(18) 0.29755(9) 0.0303(4) Uani 1 1 d . . . . .
N2 N -0.16254(6) 0.21892(18) -0.17058(9) 0.0292(4) Uani 1 1 d . . . . .
N3 N -0.38425(6) 0.46894(19) 0.28958(9) 0.0321(4) Uani 1 1 d . . . . .
N4 N -0.40654(7) 1.0817(2) 0.53774(11) 0.0415(5) Uani 1 1 d . . . . .
C1 C -0.15823(8) 0.1721(3) -0.10805(12) 0.0402(6) Uani 1 1 d . . . . .
H1 H -0.144682 0.097588 -0.093900 0.048 Uiso 1 1 calc R . . . .
C2 C -0.17322(9) 0.2307(3) -0.06372(13) 0.0449(7) Uani 1 1 d . . . . .
H2 H -0.169439 0.195653 -0.020437 0.054 Uiso 1 1 calc R . . . .
C3 C -0.19387(8) 0.3414(2) -0.08350(12) 0.0379(5) Uani 1 1 d . . . . .
C4 C -0.19875(9) 0.3874(2) -0.14882(13) 0.0398(6) Uani 1 1 d . . . . .
H4 H -0.212793 0.460680 -0.164757 0.048 Uiso 1 1 calc R . . . .
C5 C -0.18292(8) 0.3253(2) -0.19019(12) 0.0360(5) Uani 1 1 d . . . . .
H5 H -0.186477 0.358407 -0.233814 0.043 Uiso 1 1 calc R . . . .
C6 C -0.21115(11) 0.4111(3) -0.03853(14) 0.0570(9) Uani 1 1 d . . . . .
H6A H -0.205872 0.497790 -0.041565 0.068 Uiso 1 1 calc R . . . .
H6B H -0.240571 0.399911 -0.058273 0.068 Uiso 1 1 calc R . . . .
C7 C -0.19484(11) 0.3755(3) 0.03799(14) 0.0530(8) Uani 1 1 d . . . . .
H7A H -0.165199 0.374987 0.056644 0.064 Uiso 1 1 calc R . . . .
H7B H -0.203875 0.292959 0.042129 0.064 Uiso 1 1 calc R . . . .
C8 C -0.20886(12) 0.4629(3) 0.08209(14) 0.0608(9) Uani 1 1 d . . . . .
H8A H -0.200040 0.545745 0.077911 0.073 Uiso 1 1 calc R . . . .
H8B H -0.238481 0.462735 0.064157 0.073 Uiso 1 1 calc R . . . .
C9 C -0.19153(9) 0.4253(3) 0.15861(12) 0.0426(6) Uani 1 1 d . . . . .
C10 C -0.14985(10) 0.4293(3) 0.19839(14) 0.0489(7) Uani 1 1 d . . . . .
H10 H -0.132427 0.461784 0.179018 0.059 Uiso 1 1 calc R . . . .
C11 C -0.13416(8) 0.3855(3) 0.26629(13) 0.0410(6) Uani 1 1 d . . . . .
H11 H -0.105992 0.387228 0.291595 0.049 Uiso 1 1 calc R . . . .
C12 C -0.19820(7) 0.3400(2) 0.26019(12) 0.0343(5) Uani 1 1 d . . . . .
H12 H -0.215131 0.310724 0.281419 0.041 Uiso 1 1 calc R . . . .
C13 C -0.21579(8) 0.3813(3) 0.19134(12) 0.0416(6) Uani 1 1 d . . . . .
H13 H -0.244039 0.379341 0.167114 0.050 Uiso 1 1 calc R . . . .
C14 C -0.20264(6) 0.2189(2) 0.41411(10) 0.0240(4) Uani 1 1 d . . . . .
C15 C -0.22777(6) 0.23775(19) 0.45757(9) 0.0201(4) Uani 1 1 d . . . . .
C16 C -0.26791(6) 0.28011(18) 0.42831(9) 0.0200(4) Uani 1 1 d . . . . .
C17 C -0.28984(6) 0.2913(2) 0.47086(10) 0.0224(4) Uani 1 1 d . . . . .
H17 H -0.316752 0.318792 0.451171 0.027 Uiso 1 1 calc R . . . .
C18 C -0.28728(6) 0.3201(2) 0.35183(10) 0.0233(4) Uani 1 1 d . . . . .
C19 C -0.39708(10) 0.4157(3) 0.33472(16) 0.0535(8) Uani 1 1 d . . . . .
H19 H -0.393213 0.331563 0.341928 0.064 Uiso 1 1 calc R . . . .
C20 C -0.41584(11) 0.4783(3) 0.37151(18) 0.0613(9) Uani 1 1 d . . . . .
H20 H -0.424599 0.436073 0.402208 0.074 Uiso 1 1 calc R . . . .
C21 C -0.42172(9) 0.6027(3) 0.36324(14) 0.0455(6) Uani 1 1 d . . . . .
C22 C -0.40740(14) 0.6576(3) 0.3170(2) 0.0757(12) Uani 1 1 d . . . . .
H22 H -0.410218 0.741961 0.309629 0.091 Uiso 1 1 calc R . . . .
C23 C -0.38908(12) 0.5891(3) 0.28175(19) 0.0631(9) Uani 1 1 d . . . . .
H23 H -0.379684 0.628885 0.251121 0.076 Uiso 1 1 calc R . . . .
C24 C -0.44181(11) 0.6768(3) 0.40271(17) 0.0575(8) Uani 1 1 d . . . . .
H24A H -0.421555 0.729881 0.436399 0.069 Uiso 1 1 calc R . . . .
H24B H -0.451960 0.621441 0.428929 0.069 Uiso 1 1 calc R . . . .
C25 C -0.47726(10) 0.7554(3) 0.35327(18) 0.0590(8) Uani 1 1 d . . . . .
H25A H -0.498334 0.701882 0.321714 0.071 Uiso 1 1 calc R . . . .
H25B H -0.467488 0.806582 0.324679 0.071 Uiso 1 1 calc R . . . .
C26 C -0.49599(9) 0.8378(3) 0.39319(19) 0.0618(9) Uani 1 1 d . . . . .
H26A H -0.518011 0.885662 0.359394 0.074 Uiso 1 1 calc R . . . .
H26B H -0.507557 0.786519 0.419132 0.074 Uiso 1 1 calc R . . . .
C27 C -0.42060(13) 1.0967(3) 0.46833(17) 0.0705(11) Uani 1 1 d . . . . .
H27 H -0.410362 1.161573 0.450865 0.085 Uiso 1 1 calc R . . . .
C28 C -0.44955(13) 1.0215(4) 0.42068(17) 0.0749(11) Uani 1 1 d . . . . .
H28 H -0.458662 1.037257 0.372554 0.090 Uiso 1 1 calc R . . . .
C29 C -0.46492(8) 0.9236(3) 0.44399(16) 0.0471(7) Uani 1 1 d . . . . .
C30 C -0.44997(11) 0.9068(3) 0.51554(18) 0.0609(9) Uani 1 1 d . . . . .
H30 H -0.459190 0.841492 0.534348 0.073 Uiso 1 1 calc R . . . .
C31 C -0.42131(10) 0.9865(3) 0.55956(16) 0.0554(8) Uani 1 1 d . . . . .
H31 H -0.411697 0.972478 0.607916 0.066 Uiso 1 1 calc R . . . .
C32 C -0.43978(7) 0.3928(2) 0.12857(11) 0.0346(5) Uani 1 1 d . . . . .
C33 C -0.47104(6) 0.4518(2) 0.06298(10) 0.0272(4) Uani 1 1 d . . . . .
C34 C -0.50880(6) 0.3955(2) 0.02922(11) 0.0295(5) Uani 1 1 d . . . . .
H34 H -0.514872 0.325251 0.048855 0.035 Uiso 1 1 calc R . . . .
C35 C -0.53778(6) 0.4422(2) -0.03357(10) 0.0253(4) Uani 1 1 d . . . . .
C36 C -0.57678(6) 0.3711(2) -0.06614(11) 0.0263(4) Uani 1 1 d . . . . .
O10 O -0.4432(3) 0.0899(7) 0.2401(4) 0.126(3) Uani 0.5 1 d . . . . .
H10A H -0.429810 0.123260 0.218563 0.189 Uiso 0.5 1 d R . . . .
H10B H -0.445780 0.140520 0.269353 0.189 Uiso 0.5 1 d R . . . .
O11 O -0.500000 0.2433(9) 0.250000 0.127 Uani 0.5 2 d S T P . .
H11A H -0.517630 0.264030 0.209750 0.190 Uiso 0.25 1 d R . . . .
H11B H -0.512860 0.245740 0.277050 0.190 Uiso 0.25 1 d R . . . .

loop_
_atom_site_aniso_label
_atom_site_aniso_U_11
_atom_site_aniso_U_22
_atom_site_aniso_U_33
_atom_site_aniso_U_23
_atom_site_aniso_U_13
_atom_site_aniso_U_12
Cu1 0.01767(13) 0.03898(16) 0.01329(12) 0.00274(10) 0.00037(9) 0.00547(10)
Cu2 0.01675(13) 0.03807(16) 0.02294(13) 0.00418(10) 0.00784(9) 0.00311(10)
O1 0.0211(7) 0.0452(10) 0.0330(8) -0.0008(7) 0.0146(6) 0.0009(7)
O2 0.0514(11) 0.0511(11) 0.0359(9) -0.0148(8) 0.0270(8) -0.0076(9)
O3 0.0249(8) 0.0688(12) 0.0248(8) 0.0213(8) 0.0049(6) -0.0024(8)
O4 0.0189(7) 0.0471(9) 0.0145(6) 0.0071(6) -0.0003(5) 0.0033(6)
O5 0.0368(9) 0.0417(10) 0.0409(9) 0.0090(8) 0.0192(8) 0.0013(8)
O6 0.0191(7) 0.0502(10) 0.0200(7) 0.0050(7) -0.0013(5) 0.0069(7)
O7 0.0513(13) 0.0862(17) 0.0613(14) 0.0470(13) -0.0172(10) -0.0248(12)
O8 0.0220(7) 0.0442(9) 0.0296(8) -0.0090(7) 0.0095(6) -0.0053(7)
O9 0.0233(8) 0.0522(10) 0.0302(8) -0.0088(7) 0.0112(6) -0.0077(7)
N1 0.0295(10) 0.0376(10) 0.0251(9) 0.0037(8) 0.0122(7) 0.0062(8)
N2 0.0281(9) 0.0373(10) 0.0193(8) 0.0025(7) 0.0064(7) 0.0056(8)
N3 0.0309(10) 0.0422(11) 0.0224(8) 0.0033(8) 0.0098(7) 0.0047(8)
N4 0.0376(11) 0.0425(12) 0.0435(12) -0.0094(10) 0.0150(9) -0.0066(10)
C1 0.0474(15) 0.0480(15) 0.0246(11) 0.0070(10) 0.0137(10) 0.0176(12)
C2 0.0588(17) 0.0544(16) 0.0248(11) 0.0114(11) 0.0200(11) 0.0217(13)
C3 0.0441(14) 0.0431(14) 0.0290(11) 0.0045(10) 0.0169(10) 0.0113(11)
C4 0.0504(15) 0.0394(13) 0.0323(12) 0.0074(10) 0.0192(11) 0.0136(11)
C5 0.0438(14) 0.0393(13) 0.0251(10) 0.0056(10) 0.0139(10) 0.0090(11)
C6 0.081(2) 0.0637(19) 0.0330(13) 0.0137(13) 0.0299(14) 0.0366(17)
C7 0.078(2) 0.0560(18) 0.0310(13) 0.0093(12) 0.0276(14) 0.0276(16)
C8 0.092(2) 0.067(2) 0.0305(13) 0.0162(13) 0.0315(15) 0.0448(18)
C9 0.0628(17) 0.0409(14) 0.0272(11) 0.0073(10) 0.0209(11) 0.0245(13)
C10 0.0644(19) 0.0546(17) 0.0410(14) 0.0105(13) 0.0351(14) 0.0101(14)
C11 0.0387(14) 0.0525(16) 0.0372(13) 0.0054(11) 0.0207(11) 0.0029(12)
C12 0.0303(12) 0.0431(13) 0.0283(11) 0.0045(10) 0.0104(9) 0.0071(10)
C13 0.0406(14) 0.0530(16) 0.0259(11) 0.0024(11) 0.0075(10) 0.0168(12)
C14 0.0186(9) 0.0355(11) 0.0176(9) 0.0061(8) 0.0067(7) 0.0068(8)
C15 0.0160(8) 0.0281(10) 0.0149(8) 0.0012(7) 0.0048(7) 0.0014(7)
C16 0.0164(9) 0.0267(10) 0.0136(8) 0.0020(7) 0.0024(6) 0.0017(7)
C17 0.0135(8) 0.0338(11) 0.0161(8) 0.0041(8) 0.0016(7) 0.0052(8)
C18 0.0197(9) 0.0329(11) 0.0144(8) 0.0038(8) 0.0037(7) 0.0057(8)
C19 0.070(2) 0.0474(16) 0.0602(18) 0.0163(14) 0.0434(16) 0.0156(15)
C20 0.086(2) 0.0596(19) 0.0627(19) 0.0173(16) 0.0549(19) 0.0145(18)
C21 0.0561(17) 0.0503(16) 0.0373(13) -0.0073(12) 0.0262(12) -0.0030(13)
C22 0.126(3) 0.0375(16) 0.106(3) -0.0048(18) 0.091(3) -0.0022(19)
C23 0.097(3) 0.0456(16) 0.078(2) 0.0054(16) 0.069(2) 0.0022(17)
C24 0.074(2) 0.0589(19) 0.0545(17) -0.0078(15) 0.0419(17) 0.0007(17)
C25 0.0491(18) 0.066(2) 0.0574(18) -0.0272(16) 0.0168(14) -0.0091(15)
C26 0.0377(15) 0.068(2) 0.077(2) -0.0343(18) 0.0192(15) -0.0152(15)
C27 0.099(3) 0.060(2) 0.0487(17) -0.0108(15) 0.0253(18) -0.041(2)
C28 0.101(3) 0.071(2) 0.0401(16) -0.0107(16) 0.0144(17) -0.033(2)
C29 0.0317(13) 0.0487(15) 0.0595(17) -0.0209(13) 0.0163(12) -0.0058(12)
C30 0.074(2) 0.0551(18) 0.063(2) -0.0138(16) 0.0372(17) -0.0253(17)
C31 0.066(2) 0.0531(18) 0.0442(15) -0.0059(13) 0.0192(14) -0.0166(15)
C32 0.0266(11) 0.0405(13) 0.0243(10) 0.0073(9) -0.0032(8) 0.0009(10)
C33 0.0173(9) 0.0366(12) 0.0206(9) 0.0029(8) -0.0003(7) 0.0003(8)
C34 0.0203(10) 0.0341(12) 0.0270(10) 0.0052(9) 0.0017(8) -0.0025(9)
C35 0.0154(9) 0.0345(11) 0.0205(9) -0.0003(8) 0.0013(7) 0.0000(8)
C36 0.0146(9) 0.0345(11) 0.0240(10) 0.0022(8) 0.0015(7) 0.0008(8)
O10 0.171(8) 0.083(4) 0.099(5) 0.035(4) 0.027(5) 0.027(5)
O11 0.174 0.083 0.099 0.036 0.028 0.027

loop_
_atom_type_symbol
_atom_type_description
_atom_type_scat_dispersion_real
_atom_type_scat_dispersion_imag
_atom_type_scat_source
C C 0.0033 0.0016 'International Tables Vol C Tables 4.2.6.8 and 6.1.1.4'
H H 0.0000 0.0000 'International Tables Vol C Tables 4.2.6.8 and 6.1.1.4'
Cu Cu 0.3201 1.2651 'International Tables Vol C Tables 4.2.6.8 and 6.1.1.4'
N N 0.0061 0.0033 'International Tables Vol C Tables 4.2.6.8 and 6.1.1.4'
O O 0.0106 0.0060 'International Tables Vol C Tables 4.2.6.8 and 6.1.1.4'

loop_
_geom_angle_atom_site_label_1
_geom_angle_atom_site_label_2
_geom_angle_atom_site_label_3
_geom_angle
_geom_angle_site_symmetry_1
_geom_angle_site_symmetry_3
O4 Cu1 O5 99.90(6) . .
O4 Cu1 N2 94.95(7) . 7_455
O4 Cu1 N3 86.73(7) . .
O6 Cu1 O4 166.30(7) . .
O6 Cu1 O5 93.28(7) . .
O6 Cu1 N2 89.11(7) . 7_455
O6 Cu1 N3 88.80(7) . .
N2 Cu1 O5 88.33(7) 7_455 .
N3 Cu1 O5 93.41(7) . .
N3 Cu1 N2 177.35(8) . 7_455
O1 Cu2 O8 161.53(7) . 8_556
O1 Cu2 O9 97.37(7) . 8_556
O1 Cu2 N1 100.56(7) . .
O1 Cu2 N4 92.00(8) . 7_466
O1 Cu2 C36 129.33(7) . 8_556
O8 Cu2 O9 64.19(6) 8_556 8_556
O8 Cu2 N4 90.65(8) 8_556 7_466
O8 Cu2 C36 32.25(7) 8_556 8_556
O9 Cu2 N4 94.90(8) 8_556 7_466
O9 Cu2 C36 31.97(7) 8_556 8_556
N1 Cu2 O8 96.22(7) . 8_556
N1 Cu2 O9 151.58(7) . 8_556
N1 Cu2 N4 106.26(9) . 7_466
N1 Cu2 C36 126.33(7) . 8_556
N4 Cu2 C36 92.07(8) 7_466 8_556
C14 O1 Cu2 120.32(14) . .
C18 O4 Cu1 121.81(13) . .
Cu1 O5 H5A 110.5 . .
Cu1 O5 H5B 110.2 . .
H5A O5 H5B 103.6 . .
C32 O6 Cu1 121.36(15) . .
C36 O8 Cu2 89.02(13) . 8_455
C36 O9 Cu2 86.60(13) . 8_455
C11 N1 Cu2 119.36(17) . .
C12 N1 Cu2 123.04(16) . .
C12 N1 C11 117.5(2) . .
C1 N2 Cu1 118.83(16) . 7_455
C1 N2 C5 117.5(2) . .
C5 N2 Cu1 123.58(15) . 7_455
C19 N3 Cu1 123.40(19) . .
C19 N3 C23 117.1(2) . .
C23 N3 Cu1 119.45(17) . .
C27 N4 Cu2 118.0(2) . 7_466
C31 N4 Cu2 125.71(19) . 7_466
C31 N4 C27 115.7(2) . .
N2 C1 H1 118.9 . .
N2 C1 C2 122.2(2) . .
C2 C1 H1 118.9 . .
C1 C2 H2 119.8 . .
C1 C2 C3 120.3(2) . .
C3 C2 H2 119.8 . .
C2 C3 C6 123.8(2) . .
C4 C3 C2 116.7(2) . .
C4 C3 C6 119.5(2) . .
C3 C4 H4 119.9 . .
C5 C4 C3 120.1(2) . .
C5 C4 H4 119.9 . .
N2 C5 C4 123.0(2) . .
N2 C5 H5 118.5 . .
C4 C5 H5 118.5 . .
C3 C6 H6A 108.3 . .
C3 C6 H6B 108.3 . .
H6A C6 H6B 107.4 . .
C7 C6 C3 115.8(2) . .
C7 C6 H6A 108.3 . .
C7 C6 H6B 108.3 . .
C6 C7 H7A 109.1 . .
C6 C7 H7B 109.1 . .
C6 C7 C8 112.5(2) . .
H7A C7 H7B 107.8 . .
C8 C7 H7A 109.1 . .
C8 C7 H7B 109.1 . .
C7 C8 H8A 109.4 . .
C7 C8 H8B 109.4 . .
H8A C8 H8B 108.0 . .
C9 C8 C7 111.0(2) . .
C9 C8 H8A 109.4 . .
C9 C8 H8B 109.4 . .
C10 C9 C8 120.8(3) . .
C13 C9 C8 122.1(3) . .
C13 C9 C10 117.0(2) . .
C9 C10 H10 119.9 . .
C11 C10 C9 120.2(3) . .
C11 C10 H10 119.9 . .
N1 C11 C10 122.6(3) . .
N1 C11 H11 118.7 . .
C10 C11 H11 118.7 . .
N1 C12 H12 118.7 . .
N1 C12 C13 122.6(2) . .
C13 C12 H12 118.7 . .
C9 C13 C12 120.0(2) . .
C9 C13 H13 120.0 . .
C12 C13 H13 120.0 . .
O1 C14 C15 113.43(18) . .
O2 C14 O1 126.45(19) . .
O2 C14 C15 120.06(19) . .
C16 C15 C14 122.37(16) . .
C16 C15 C17 119.36(17) . 7_456
C17 C15 C14 118.25(17) 7_456 .
C15 C16 C18 120.95(17) . .
C17 C16 C15 119.44(17) . .
C17 C16 C18 119.53(17) . .
C15 C17 H17 119.4 7_456 .
C16 C17 C15 121.19(17) . 7_456
C16 C17 H17 119.4 . .
O3 C18 O4 126.10(18) . .
O3 C18 C16 118.30(17) . .
O4 C18 C16 115.57(17) . .
N3 C19 H19 118.3 . .
N3 C19 C20 123.4(3) . .
C20 C19 H19 118.3 . .
C19 C20 H20 119.8 . .
C21 C20 C19 120.4(3) . .
C21 C20 H20 119.8 . .
C20 C21 C22 115.7(3) . .
C20 C21 C24 122.8(3) . .
C22 C21 C24 121.5(3) . .
C21 C22 H22 119.6 . .
C23 C22 C21 120.8(3) . .
C23 C22 H22 119.6 . .
N3 C23 C22 122.7(3) . .
N3 C23 H23 118.7 . .
C22 C23 H23 118.7 . .
C21 C24 H24A 109.1 . .
C21 C24 H24B 109.1 . .
C21 C24 C25 112.4(3) . .
H24A C24 H24B 107.9 . .
C25 C24 H24A 109.1 . .
C25 C24 H24B 109.1 . .
C24 C25 H25A 109.0 . .
C24 C25 H25B 109.0 . .
C24 C25 C26 112.8(3) . .
H25A C25 H25B 107.8 . .
C26 C25 H25A 109.0 . .
C26 C25 H25B 109.0 . .
C25 C26 H26A 109.1 . .
C25 C26 H26B 109.1 . .
H26A C26 H26B 107.9 . .
C29 C26 C25 112.3(2) . .
C29 C26 H26A 109.1 . .
C29 C26 H26B 109.1 . .
N4 C27 H27 118.2 . .
N4 C27 C28 123.6(3) . .
C28 C27 H27 118.2 . .
C27 C28 H28 119.9 . .
C29 C28 C27 120.2(3) . .
C29 C28 H28 119.9 . .
C28 C29 C26 121.6(3) . .
C30 C29 C26 122.1(3) . .
C30 C29 C28 116.3(3) . .
C29 C30 H30 120.0 . .
C29 C30 C31 119.9(3) . .
C31 C30 H30 120.0 . .
N4 C31 C30 124.3(3) . .
N4 C31 H31 117.9 . .
C30 C31 H31 117.9 . .
O6 C32 C33 114.5(2) . .
O7 C32 O6 125.6(2) . .
O7 C32 C33 119.9(2) . .
C34 C33 C32 119.0(2) . .
C34 C33 C35 119.12(18) . 5_465
C35 C33 C32 121.80(19) 5_465 .
C33 C34 H34 119.4 . .
C33 C34 C35 121.3(2) . .
C35 C34 H34 119.4 . .
C33 C35 C36 124.12(18) 5_465 .
C34 C35 C33 119.61(19) . 5_465
C34 C35 C36 116.25(19) . .
O8 C36 Cu2 58.73(11) . 8_455
O8 C36 C35 120.11(19) . .
O9 C36 Cu2 61.43(11) . 8_455
O9 C36 O8 120.04(19) . .
O9 C36 C35 119.42(19) . .
C35 C36 Cu2 170.09(15) . 8_455
H10A O10 H10B 109.5 . .
H11A O11 H11A 149.2 . 2_455
H11A O11 H11B 74.5 . 2_455
H11A O11 H11B 104.5 2_455 2_455
H11A O11 H11B 104.5 . .
H11B O11 H11A 74.5 . 2_455
H11B O11 H11B 176.4 . 2_455

loop_
_geom_bond_atom_site_label_1
_geom_bond_atom_site_label_2
_geom_bond_distance
_geom_bond_site_symmetry_2
Cu1 O4 1.9604(14) .
Cu1 O5 2.3659(17) .
Cu1 O6 1.9465(14) .
Cu1 N2 2.0137(19) 7_455
Cu1 N3 2.0131(19) .
Cu2 O1 1.8989(15) .
Cu2 O8 2.0226(16) 8_556
Cu2 O9 2.0814(16) 8_556
Cu2 N1 1.9885(18) .
Cu2 N4 2.219(2) 7_466
Cu2 C36 2.366(2) 8_556
O1 C14 1.274(3) .
O2 C14 1.227(3) .
O3 C18 1.229(3) .
O4 C18 1.273(2) .
O5 H5A 0.8695 .
O5 H5B 0.8688 .
O6 C32 1.258(3) .
O7 C32 1.222(3) .
O8 C36 1.263(3) .
O9 C36 1.255(3) .
N1 C11 1.338(3) .
N1 C12 1.338(3) .
N2 C1 1.338(3) .
N2 C5 1.342(3) .
N3 C19 1.321(3) .
N3 C23 1.322(4) .
N4 C27 1.326(4) .
N4 C31 1.319(4) .
C1 H1 0.9300 .
C1 C2 1.383(3) .
C2 H2 0.9300 .
C2 C3 1.387(4) .
C3 C4 1.382(3) .
C3 C6 1.505(3) .
C4 H4 0.9300 .
C4 C5 1.372(3) .
C5 H5 0.9300 .
C6 H6A 0.9700 .
C6 H6B 0.9700 .
C6 C7 1.501(3) .
C7 H7A 0.9700 .
C7 H7B 0.9700 .
C7 C8 1.530(4) .
C8 H8A 0.9700 .
C8 H8B 0.9700 .
C8 C9 1.506(3) .
C9 C10 1.384(4) .
C9 C13 1.375(4) .
C10 H10 0.9300 .
C10 C11 1.371(4) .
C11 H11 0.9300 .
C12 H12 0.9300 .
C12 C13 1.381(3) .
C13 H13 0.9300 .
C14 C15 1.509(3) .
C15 C16 1.392(3) .
C15 C17 1.393(3) 7_456
C16 C17 1.391(3) .
C16 C18 1.514(2) .
C17 H17 0.9300 .
C19 H19 0.9300 .
C19 C20 1.373(4) .
C20 H20 0.9300 .
C20 C21 1.372(4) .
C21 C22 1.382(4) .
C21 C24 1.511(4) .
C22 H22 0.9300 .
C22 C23 1.372(4) .
C23 H23 0.9300 .
C24 H24A 0.9700 .
C24 H24B 0.9700 .
C24 C25 1.533(5) .
C25 H25A 0.9700 .
C25 H25B 0.9700 .
C25 C26 1.536(4) .
C26 H26A 0.9700 .
C26 H26B 0.9700 .
C26 C29 1.510(4) .
C27 H27 0.9300 .
C27 C28 1.378(5) .
C28 H28 0.9300 .
C28 C29 1.369(5) .
C29 C30 1.368(4) .
C30 H30 0.9300 .
C30 C31 1.374(4) .
C31 H31 0.9300 .
C32 C33 1.514(3) .
C33 C34 1.389(3) .
C33 C35 1.396(3) 5_465
C34 H34 0.9300 .
C34 C35 1.395(3) .
C35 C36 1.498(3) .
O10 H10A 0.8496 .
O10 H10B 0.8491 .
O11 H11A 0.8499 2_455
O11 H11A 0.8499 .
O11 H11B 0.8503 2_455
O11 H11B 0.8502 .

loop_
_geom_torsion_atom_site_label_1
_geom_torsion_atom_site_label_2
_geom_torsion_atom_site_label_3
_geom_torsion_atom_site_label_4
_geom_torsion
_geom_torsion_site_symmetry_1
_geom_torsion_site_symmetry_2
_geom_torsion_site_symmetry_3
_geom_torsion_site_symmetry_4
Cu1 O4 C18 O3 -16.2(3) . . . .
Cu1 O4 C18 C16 161.90(13) . . . .
Cu1 O6 C32 O7 -4.7(4) . . . .
Cu1 O6 C32 C33 177.43(15) . . . .
Cu1 N2 C1 C2 -178.8(2) 7_455 . . .
Cu1 N2 C5 C4 178.2(2) 7_455 . . .
Cu1 N3 C19 C20 -176.5(3) . . . .
Cu1 N3 C23 C22 176.9(3) . . . .
Cu2 O1 C14 O2 -10.3(3) . . . .
Cu2 O1 C14 C15 166.93(12) . . . .
Cu2 O8 C36 O9 -3.9(2) 8_455 . . .
Cu2 O8 C36 C35 168.55(18) 8_455 . . .
Cu2 O9 C36 O8 3.8(2) 8_455 . . .
Cu2 O9 C36 C35 -168.71(18) 8_455 . . .
Cu2 N1 C11 C10 176.3(2) . . . .
Cu2 N1 C12 C13 -175.31(19) . . . .
Cu2 N4 C27 C28 -169.7(4) 7_466 . . .
Cu2 N4 C31 C30 169.4(3) 7_466 . . .
O1 C14 C15 C16 110.0(2) . . . .
O1 C14 C15 C17 -71.5(2) . . . 7_456
O2 C14 C15 C16 -72.5(3) . . . .
O2 C14 C15 C17 105.9(2) . . . 7_456
O6 C32 C33 C34 165.4(2) . . . .
O6 C32 C33 C35 -11.3(3) . . . 5_465
O7 C32 C33 C34 -12.5(4) . . . .
O7 C32 C33 C35 170.8(3) . . . 5_465
O8 Cu2 O1 C14 -69.9(3) 8_556 . . .
O9 Cu2 O1 C14 -72.78(16) 8_556 . . .
N1 Cu2 O1 C14 85.07(16) . . . .
N1 C12 C13 C9 -0.1(4) . . . .
N2 C1 C2 C3 0.5(5) . . . .
N3 C19 C20 C21 -0.8(6) . . . .
N4 Cu2 O1 C14 -167.98(16) 7_466 . . .
N4 C27 C28 C29 -1.2(7) . . . .
C1 N2 C5 C4 0.8(4) . . . .
C1 C2 C3 C4 0.7(4) . . . .
C1 C2 C3 C6 180.0(3) . . . .
C2 C3 C4 C5 -1.1(4) . . . .
C2 C3 C6 C7 17.3(5) . . . .
C3 C4 C5 N2 0.4(4) . . . .
C3 C6 C7 C8 171.3(3) . . . .
C4 C3 C6 C7 -163.4(3) . . . .
C5 N2 C1 C2 -1.3(4) . . . .
C6 C3 C4 C5 179.6(3) . . . .
C6 C7 C8 C9 -179.3(3) . . . .
C7 C8 C9 C10 65.2(4) . . . .
C7 C8 C9 C13 -112.3(3) . . . .
C8 C9 C10 C11 -174.7(3) . . . .
C8 C9 C13 C12 175.5(3) . . . .
C9 C10 C11 N1 -1.6(4) . . . .
C10 C9 C13 C12 -2.0(4) . . . .
C11 N1 C12 C13 1.4(4) . . . .
C12 N1 C11 C10 -0.5(4) . . . .
C13 C9 C10 C11 2.8(4) . . . .
C14 C15 C16 C17 177.75(19) . . . .
C14 C15 C16 C18 -5.3(3) . . . .
C15 C16 C17 C15 0.7(3) . . . 7_456
C15 C16 C18 O3 -38.5(3) . . . .
C15 C16 C18 O4 143.3(2) . . . .
C17 C15 C16 C17 -0.7(3) 7_456 . . .
C17 C15 C16 C18 176.23(19) 7_456 . . .
C17 C16 C18 O3 138.4(2) . . . .
C17 C16 C18 O4 -39.8(3) . . . .
C18 C16 C17 C15 -176.26(19) . . . 7_456
C19 N3 C23 C22 -1.5(6) . . . .
C19 C20 C21 C22 -0.5(6) . . . .
C19 C20 C21 C24 -179.4(3) . . . .
C20 C21 C22 C23 0.8(6) . . . .
C20 C21 C24 C25 -127.5(4) . . . .
C21 C22 C23 N3 0.2(7) . . . .
C21 C24 C25 C26 -176.0(3) . . . .
C22 C21 C24 C25 53.6(5) . . . .
C23 N3 C19 C20 1.8(5) . . . .
C24 C21 C22 C23 179.7(4) . . . .
C24 C25 C26 C29 58.3(4) . . . .
C25 C26 C29 C28 71.5(4) . . . .
C25 C26 C29 C30 -107.2(4) . . . .
C26 C29 C30 C31 179.1(3) . . . .
C27 N4 C31 C30 -1.2(5) . . . .
C27 C28 C29 C26 -178.7(4) . . . .
C27 C28 C29 C30 0.1(6) . . . .
C28 C29 C30 C31 0.4(5) . . . .
C29 C30 C31 N4 0.2(6) . . . .
C31 N4 C27 C28 1.7(6) . . . .
C32 C33 C34 C35 -176.3(2) . . . .
C33 C34 C35 C33 -0.5(4) . . . 5_465
C33 C34 C35 C36 178.1(2) . . . .
C33 C35 C36 O8 76.9(3) 5_465 . . .
C33 C35 C36 O9 -110.6(3) 5_465 . . .
C34 C35 C36 O8 -101.6(2) . . . .
C34 C35 C36 O9 70.9(3) . . . .
C35 C33 C34 C35 0.5(4) 5_465 . . .
C36 Cu2 O1 C14 -73.67(18) 8_556 . . .
